data_4062339
loop_
_publ_author_name
'H. Schmidbaur'
'B. Djordjevic'
'K. A. Porter'
'A. Schier'
'S. Nogai'

_publ_section_title
;
Dinuclear Gold(I) "A-Frame" Complexes from Geminal Diauration of
2,4-Diketones, Methylene-Disulfones and Cyanomethylsulfones
;
_journal_name_full Organometallics
_journal_year 2003
_chemical_formula_sum 'C41 H36 Au2 O2 P2'
_chemical_formula_weight 1016.57
_chemical_name_common '[(Ph3P)Au)]2C(COMe)2'
_space_group_IT_number 14
_symmetry_cell_setting monoclinic
_symmetry_space_group_name_Hall '-P 2ybc'
_symmetry_space_group_name_H-M 'P 1 21/c 1'
_cell_angle_alpha 90.00
_cell_angle_beta 90.539(1)
_cell_angle_gamma 90.00
_cell_formula_units_Z 4
_cell_length_a 11.3072(2)
_cell_length_b 14.6604(2)
_cell_length_c 21.4490(4)
_cell_measurement_temperature 143(2)
_cell_volume 3555.4(1)
_diffrn_ambient_temperature 143(2)
_exptl_crystal_density_diffrn 1.899
_cod_original_sg_symbol_H-M 'P 21/c'
_cod_database_code 4062339

loop_
_symmetry_equiv_pos_as_xyz
'x, y, z'
'-x, y+1/2, -z+1/2'
'-x, -y, -z'
'x, -y-1/2, z-1/2'

loop_
_atom_site_label
_atom_site_type_symbol
_atom_site_fract_x
_atom_site_fract_y
_atom_site_fract_z
_atom_site_U_iso_or_equiv
_atom_site_adp_type
_atom_site_occupancy
_atom_site_symmetry_multiplicity
_atom_site_calc_flag
_atom_site_refinement_flags
_atom_site_disorder_assembly
_atom_site_disorder_group
Au1 Au 0.242728(13) 0.083283(10) 0.130461(7) 0.01980(5) Uani 1 1 d . . .
Au2 Au 0.335662(13) 0.208008(10) 0.220777(7) 0.02030(5) Uani 1 1 d . . .
P1 P 0.15512(9) -0.05540(7) 0.14047(5) 0.0204(2) Uani 1 1 d . . .
P2 P 0.35847(9) 0.19368(7) 0.32565(5) 0.0202(2) Uani 1 1 d . . .
O1 O 0.4965(3) 0.1658(2) 0.09885(15) 0.0313(7) Uani 1 1 d . . .
O2 O 0.2044(3) 0.3279(2) 0.05876(16) 0.0387(8) Uani 1 1 d . . .
C1 C 0.3050(3) 0.2199(3) 0.12342(17) 0.0197(8) Uani 1 1 d . . .
C2 C 0.4212(4) 0.2255(3) 0.09251(18) 0.0227(8) Uani 1 1 d . . .
C3 C 0.4539(4) 0.3089(3) 0.0548(2) 0.0341(10) Uani 1 1 d . . .
H3A H 0.5332 0.3008 0.0376 0.051 Uiso 1 1 calc R . .
H3B H 0.4531 0.3628 0.0818 0.051 Uiso 1 1 calc R . .
H3C H 0.3966 0.3170 0.0207 0.051 Uiso 1 1 calc R . .
C4 C 0.2058(4) 0.2779(3) 0.1045(2) 0.0247(9) Uani 1 1 d . . .
C5 C 0.0940(4) 0.2755(3) 0.1434(2) 0.0336(10) Uani 1 1 d . . .
H5A H 0.0354 0.3175 0.1256 0.050 Uiso 1 1 calc R . .
H5B H 0.1129 0.2939 0.1863 0.050 Uiso 1 1 calc R . .
H5C H 0.0617 0.2134 0.1435 0.050 Uiso 1 1 calc R . .
C111 C 0.0033(3) -0.0376(3) 0.16397(19) 0.0225(8) Uani 1 1 d . . .
C112 C -0.0499(4) -0.0887(3) 0.2098(2) 0.0299(10) Uani 1 1 d . . .
H11A H -0.0078 -0.1368 0.2297 0.036 Uiso 1 1 calc R . .
C113 C -0.1660(4) -0.0693(3) 0.2269(2) 0.0333(10) Uani 1 1 d . . .
H11B H -0.2025 -0.1043 0.2586 0.040 Uiso 1 1 calc R . .
C114 C -0.2279(4) -0.0004(3) 0.1984(2) 0.0301(10) Uani 1 1 d . . .
H11C H -0.3064 0.0131 0.2110 0.036 Uiso 1 1 calc R . .
C115 C -0.1757(4) 0.0498(3) 0.1512(2) 0.0337(10) Uani 1 1 d . . .
H11D H -0.2188 0.0969 0.1307 0.040 Uiso 1 1 calc R . .
C116 C -0.0612(4) 0.0311(3) 0.1341(2) 0.0314(10) Uani 1 1 d . . .
H11E H -0.0257 0.0653 0.1016 0.038 Uiso 1 1 calc R . .
C121 C 0.1489(3) -0.1288(3) 0.07248(19) 0.0225(8) Uani 1 1 d . . .
C122 C 0.2479(4) -0.1324(3) 0.03375(19) 0.0249(9) Uani 1 1 d . . .
H12A H 0.3138 -0.0940 0.0421 0.030 Uiso 1 1 calc R . .
C123 C 0.2505(4) -0.1911(3) -0.0164(2) 0.0289(9) Uani 1 1 d . . .
H12B H 0.3178 -0.1931 -0.0426 0.035 Uiso 1 1 calc R . .
C124 C 0.1532(4) -0.2480(3) -0.0287(2) 0.0311(10) Uani 1 1 d . . .
H12C H 0.1550 -0.2892 -0.0628 0.037 Uiso 1 1 calc R . .
C125 C 0.0545(4) -0.2438(3) 0.0090(2) 0.0330(10) Uani 1 1 d . . .
H12D H -0.0118 -0.2817 0.0002 0.040 Uiso 1 1 calc R . .
C126 C 0.0518(4) -0.1847(3) 0.0592(2) 0.0295(10) Uani 1 1 d . . .
H12E H -0.0162 -0.1821 0.0848 0.035 Uiso 1 1 calc R . .
C131 C 0.2185(3) -0.1268(3) 0.20157(19) 0.0225(8) Uani 1 1 d . . .
C132 C 0.2523(4) -0.0862(3) 0.2576(2) 0.0304(10) Uani 1 1 d . . .
H13A H 0.2417 -0.0224 0.2632 0.037 Uiso 1 1 calc R . .
C133 C 0.3012(4) -0.1381(3) 0.3053(2) 0.0370(11) Uani 1 1 d . . .
H13B H 0.3225 -0.1100 0.3436 0.044 Uiso 1 1 calc R . .
C134 C 0.3192(4) -0.2303(3) 0.2973(2) 0.0367(11) Uani 1 1 d . . .
H13C H 0.3547 -0.2656 0.3296 0.044 Uiso 1 1 calc R . .
C135 C 0.2850(4) -0.2712(3) 0.2417(2) 0.0345(11) Uani 1 1 d . . .
H13D H 0.2959 -0.3350 0.2363 0.041 Uiso 1 1 calc R . .
C136 C 0.2352(4) -0.2198(3) 0.1940(2) 0.0288(9) Uani 1 1 d . . .
H13E H 0.2124 -0.2485 0.1560 0.035 Uiso 1 1 calc R . .
C211 C 0.2345(4) 0.1321(3) 0.35903(19) 0.0245(9) Uani 1 1 d . . .
C212 C 0.2465(4) 0.0804(3) 0.4137(2) 0.0335(10) Uani 1 1 d . . .
H21A H 0.3201 0.0793 0.4354 0.040 Uiso 1 1 calc R . .
C213 C 0.1515(5) 0.0309(4) 0.4362(2) 0.0411(12) Uani 1 1 d . . .
H21B H 0.1604 -0.0041 0.4732 0.049 Uiso 1 1 calc R . .
C214 C 0.0443(4) 0.0323(4) 0.4051(3) 0.0442(13) Uani 1 1 d . . .
H21C H -0.0202 -0.0025 0.4202 0.053 Uiso 1 1 calc R . .
C215 C 0.0312(4) 0.0843(4) 0.3522(3) 0.0445(13) Uani 1 1 d . . .
H21D H -0.0433 0.0860 0.3314 0.053 Uiso 1 1 calc R . .
C216 C 0.1249(4) 0.1342(3) 0.3288(2) 0.0363(11) Uani 1 1 d . . .
H21E H 0.1145 0.1698 0.2921 0.044 Uiso 1 1 calc R . .
C221 C 0.3747(3) 0.2998(3) 0.36811(18) 0.0214(8) Uani 1 1 d . . .
C222 C 0.3148(4) 0.3190(3) 0.42292(19) 0.0273(9) Uani 1 1 d . . .
H22A H 0.2598 0.2764 0.4392 0.033 Uiso 1 1 calc R . .
C223 C 0.3357(4) 0.4009(3) 0.4538(2) 0.0336(10) Uani 1 1 d . . .
H22B H 0.2941 0.4146 0.4910 0.040 Uiso 1 1 calc R . .
C224 C 0.4170(4) 0.4628(3) 0.4307(2) 0.0321(10) Uani 1 1 d . . .
H22C H 0.4313 0.5185 0.4521 0.039 Uiso 1 1 calc R . .
C225 C 0.4774(4) 0.4435(3) 0.3766(2) 0.0296(10) Uani 1 1 d . . .
H22D H 0.5335 0.4858 0.3609 0.036 Uiso 1 1 calc R . .
C226 C 0.4563(3) 0.3624(3) 0.3450(2) 0.0243(9) Uani 1 1 d . . .
H22E H 0.4974 0.3495 0.3076 0.029 Uiso 1 1 calc R . .
C231 C 0.4882(3) 0.1272(3) 0.34866(19) 0.0221(8) Uani 1 1 d . . .
C232 C 0.5660(4) 0.1550(3) 0.39505(19) 0.0257(9) Uani 1 1 d . . .
H23A H 0.5535 0.2111 0.4161 0.031 Uiso 1 1 calc R . .
C233 C 0.6628(4) 0.1006(3) 0.4108(2) 0.0330(10) Uani 1 1 d . . .
H23B H 0.7166 0.1198 0.4425 0.040 Uiso 1 1 calc R . .
C234 C 0.6808(4) 0.0182(3) 0.3803(2) 0.0349(11) Uani 1 1 d . . .
H23C H 0.7463 -0.0192 0.3915 0.042 Uiso 1 1 calc R . .
C235 C 0.6040(4) -0.0091(3) 0.3341(2) 0.0329(10) Uani 1 1 d . . .
H23D H 0.6162 -0.0657 0.3135 0.039 Uiso 1 1 calc R . .
C236 C 0.5083(4) 0.0454(3) 0.3172(2) 0.0260(9) Uani 1 1 d . . .
H23E H 0.4568 0.0270 0.2844 0.031 Uiso 1 1 calc R . .

loop_
_atom_site_aniso_label
_atom_site_aniso_U_11
_atom_site_aniso_U_22
_atom_site_aniso_U_33
_atom_site_aniso_U_23
_atom_site_aniso_U_13
_atom_site_aniso_U_12
Au1 0.02094(8) 0.01816(9) 0.02031(8) 0.00009(5) 0.00033(6) -0.00244(5)
Au2 0.02224(8) 0.02175(9) 0.01688(8) -0.00143(6) -0.00099(6) 0.00023(6)
P1 0.0192(5) 0.0182(5) 0.0239(5) 0.0006(4) 0.0007(4) -0.0028(4)
P2 0.0211(5) 0.0220(5) 0.0175(5) -0.0013(4) -0.0008(4) 0.0000(4)
O1 0.0288(16) 0.0253(17) 0.0400(18) 0.0001(13) 0.0088(13) 0.0020(13)
O2 0.0395(18) 0.036(2) 0.0407(19) 0.0186(15) -0.0111(15) -0.0076(14)
C1 0.025(2) 0.020(2) 0.0133(18) 0.0023(14) -0.0027(15) -0.0056(15)
C2 0.030(2) 0.019(2) 0.019(2) -0.0040(15) 0.0018(16) -0.0056(16)
C3 0.037(3) 0.029(3) 0.036(3) 0.0035(19) 0.010(2) -0.0015(19)
C4 0.026(2) 0.021(2) 0.027(2) 0.0014(16) -0.0106(17) -0.0042(16)
C5 0.031(2) 0.039(3) 0.031(2) -0.0028(19) -0.0050(19) 0.0092(19)
C111 0.0198(19) 0.023(2) 0.025(2) -0.0032(16) 0.0023(16) -0.0023(15)
C112 0.028(2) 0.023(2) 0.038(3) 0.0038(18) 0.0066(19) 0.0015(17)
C113 0.029(2) 0.033(3) 0.038(3) 0.0069(19) 0.008(2) -0.0019(18)
C114 0.020(2) 0.034(3) 0.036(2) -0.0052(19) 0.0031(18) 0.0022(18)
C115 0.028(2) 0.032(3) 0.041(3) 0.005(2) -0.005(2) 0.0083(19)
C116 0.030(2) 0.034(3) 0.031(2) 0.0065(19) 0.0039(18) 0.0006(18)
C121 0.023(2) 0.022(2) 0.022(2) 0.0012(16) -0.0022(16) -0.0006(16)
C122 0.025(2) 0.026(2) 0.023(2) 0.0031(16) -0.0006(17) -0.0043(16)
C123 0.026(2) 0.036(3) 0.025(2) -0.0006(18) 0.0044(17) 0.0067(18)
C124 0.034(2) 0.036(3) 0.024(2) -0.0024(18) -0.0023(18) 0.0042(19)
C125 0.033(2) 0.035(3) 0.030(2) -0.0050(19) -0.0032(19) -0.0111(19)
C126 0.027(2) 0.033(3) 0.028(2) -0.0024(18) 0.0028(18) -0.0064(18)
C131 0.0199(19) 0.025(2) 0.023(2) 0.0026(16) 0.0027(16) 0.0011(16)
C132 0.034(2) 0.025(2) 0.032(2) -0.0002(18) -0.0065(19) -0.0041(18)
C133 0.042(3) 0.038(3) 0.031(3) 0.003(2) -0.011(2) -0.006(2)
C134 0.026(2) 0.042(3) 0.041(3) 0.019(2) -0.002(2) 0.0025(19)
C135 0.038(3) 0.026(3) 0.040(3) 0.0067(19) 0.008(2) 0.0069(19)
C136 0.034(2) 0.023(2) 0.029(2) 0.0001(17) 0.0061(18) 0.0031(17)
C211 0.025(2) 0.021(2) 0.027(2) -0.0048(16) 0.0051(17) -0.0018(16)
C212 0.032(2) 0.039(3) 0.030(2) 0.0008(19) 0.0010(19) -0.009(2)
C213 0.049(3) 0.047(3) 0.028(3) 0.000(2) 0.011(2) -0.009(2)
C214 0.037(3) 0.049(3) 0.047(3) -0.008(2) 0.018(2) -0.016(2)
C215 0.023(2) 0.057(4) 0.053(3) -0.004(3) 0.004(2) -0.007(2)
C216 0.027(2) 0.044(3) 0.038(3) -0.003(2) -0.001(2) -0.001(2)
C221 0.022(2) 0.019(2) 0.023(2) -0.0012(15) -0.0040(16) 0.0032(15)
C222 0.032(2) 0.024(2) 0.025(2) -0.0018(17) 0.0014(18) 0.0029(17)
C223 0.051(3) 0.032(3) 0.018(2) -0.0059(17) 0.000(2) 0.007(2)
C224 0.040(3) 0.028(2) 0.028(2) -0.0080(18) -0.0119(19) 0.0068(19)
C225 0.024(2) 0.024(2) 0.041(3) 0.0000(18) -0.0073(19) -0.0010(17)
C226 0.021(2) 0.026(2) 0.025(2) -0.0044(16) -0.0017(16) 0.0024(16)
C231 0.023(2) 0.020(2) 0.023(2) 0.0002(16) 0.0033(16) -0.0009(15)
C232 0.029(2) 0.023(2) 0.025(2) -0.0007(16) -0.0016(17) 0.0005(16)
C233 0.030(2) 0.033(3) 0.036(3) 0.0040(19) -0.0093(19) 0.0016(19)
C234 0.027(2) 0.031(3) 0.047(3) 0.009(2) 0.001(2) 0.0051(18)
C235 0.035(2) 0.020(2) 0.045(3) 0.0025(19) 0.009(2) 0.0015(18)
C236 0.025(2) 0.026(2) 0.027(2) -0.0022(17) 0.0023(17) -0.0007(17)

loop_
_geom_bond_atom_site_label_1
_geom_bond_atom_site_label_2
_geom_bond_distance
_geom_bond_site_symmetry_2
_geom_bond_publ_flag
Au1 C1 2.129(4) . ?
Au1 P1 2.2727(10) . ?
Au1 Au2 2.8569(2) . ?
Au2 C1 2.121(4) . ?
Au2 P2 2.2714(10) . ?
P1 C111 1.812(4) . ?
P1 C121 1.813(4) . ?
P1 C131 1.819(4) . ?
P2 C221 1.811(4) . ?
P2 C211 1.820(4) . ?
P2 C231 1.825(4) . ?
O1 C2 1.227(5) . ?
O2 C4 1.224(5) . ?
C1 C4 1.462(6) . ?
C1 C2 1.480(6) . ?
C2 C3 1.513(6) . ?
C3 H3A 0.9800 . ?
C3 H3B 0.9800 . ?
C3 H3C 0.9800 . ?
C4 C5 1.523(6) . ?
C5 H5A 0.9800 . ?
C5 H5B 0.9800 . ?
C5 H5C 0.9800 . ?
C111 C112 1.379(6) . ?
C111 C116 1.396(6) . ?
C112 C113 1.394(6) . ?
C112 H11A 0.9500 . ?
C113 C114 1.370(6) . ?
C113 H11B 0.9500 . ?
C114 C115 1.389(6) . ?
C114 H11C 0.9500 . ?
C115 C116 1.376(6) . ?
C115 H11D 0.9500 . ?
C116 H11E 0.9500 . ?
C121 C126 1.397(6) . ?
C121 C122 1.401(6) . ?
C122 C123 1.379(6) . ?
C122 H12A 0.9500 . ?
C123 C124 1.403(6) . ?
C123 H12B 0.9500 . ?
C124 C125 1.386(6) . ?
C124 H12C 0.9500 . ?
C125 C126 1.384(6) . ?
C125 H12D 0.9500 . ?
C126 H12E 0.9500 . ?
C131 C136 1.387(6) . ?
C131 C132 1.391(6) . ?
C132 C133 1.386(6) . ?
C132 H13A 0.9500 . ?
C133 C134 1.378(7) . ?
C133 H13B 0.9500 . ?
C134 C135 1.386(7) . ?
C134 H13C 0.9500 . ?
C135 C136 1.386(6) . ?
C135 H13D 0.9500 . ?
C136 H13E 0.9500 . ?
C211 C216 1.394(6) . ?
C211 C212 1.402(6) . ?
C212 C213 1.387(6) . ?
C212 H21A 0.9500 . ?
C213 C214 1.378(7) . ?
C213 H21B 0.9500 . ?
C214 C215 1.373(8) . ?
C214 H21C 0.9500 . ?
C215 C216 1.387(7) . ?
C215 H21D 0.9500 . ?
C216 H21E 0.9500 . ?
C221 C222 1.391(6) . ?
C221 C226 1.397(6) . ?
C222 C223 1.392(6) . ?
C222 H22A 0.9500 . ?
C223 C224 1.386(7) . ?
C223 H22B 0.9500 . ?
C224 C225 1.382(6) . ?
C224 H22C 0.9500 . ?
C225 C226 1.387(6) . ?
C225 H22D 0.9500 . ?
C226 H22E 0.9500 . ?
C231 C232 1.384(6) . ?
C231 C236 1.395(6) . ?
C232 C233 1.394(6) . ?
C232 H23A 0.9500 . ?
C233 C234 1.390(7) . ?
C233 H23B 0.9500 . ?
C234 C235 1.372(7) . ?
C234 H23C 0.9500 . ?
C235 C236 1.390(6) . ?
C235 H23D 0.9500 . ?
C236 H23E 0.9500 . ?
